data_4115770
loop_
_publ_author_name
'Magalie Claeys-Bruno'
'Dawn Toronto'
'Jacques P\'ecaut'
'Michel Bardet'
'Jean-Claude Marchon'

_publ_section_title
;
 Three-Point versus Two-Point Attachment of (R)- and (S)-Amino Acid Methyl
 Esters to a Cobalt(III) Chiroporphyrin: Implications for the Analysis of
 Amino Acid Enantiomers by 1H NMR Spectroscopy
;
_journal_name_full 'Journal of the American Chemical Society'
_journal_page_first 11067
_journal_page_last 11068
_journal_paper_doi 10.1021/ja016494x
_journal_volume 123
_journal_year 2001
_chemical_formula_sum 'C59 H75.5 Cl4 Co N6 O14.25'
_chemical_formula_weight 1297.48
_chemical_name_systematic
;
 ?
;
_space_group_IT_number 1
_symmetry_cell_setting triclinic
_symmetry_space_group_name_Hall 'P 1'
_symmetry_space_group_name_H-M 'P 1'
_atom_sites_solution_hydrogens geom
_atom_sites_solution_primary direct
_atom_sites_solution_secondary difmap
_audit_creation_method SHELXL-97
_cell_angle_alpha 71.581(4)
_cell_angle_beta 77.543(4)
_cell_angle_gamma 75.193(4)
_cell_formula_units_Z 2
_cell_length_a 13.240(3)
_cell_length_b 13.960(3)
_cell_length_c 19.037(4)
_cell_measurement_temperature 193(2)
_cell_volume 3192.4(12)
_computing_cell_refinement 'Bruker SMART'
_computing_data_collection 'Bruker SMART'
_computing_data_reduction 'Bruker SHELXTL'
_computing_molecular_graphics 'Bruker SHELXTL'
_computing_publication_material 'Bruker SHELXTL'
_computing_structure_refinement 'SHELXL-97 (Sheldrick, 1997)'
_computing_structure_solution 'SHELXS-97 (Sheldrick, 1990)'
_diffrn_ambient_temperature 193(2)
_diffrn_measured_fraction_theta_full 0.866
_diffrn_measured_fraction_theta_max 0.866
_diffrn_measurement_device_type 'CCD area detector'
_diffrn_measurement_method 'phi and omega scans'
_diffrn_radiation_monochromator graphite
_diffrn_radiation_source 'fine-focus sealed tube'
_diffrn_radiation_type MoK\a
_diffrn_radiation_wavelength 0.71073
_diffrn_reflns_av_R_equivalents 0.0914
_diffrn_reflns_av_sigmaI/netI 0.5062
_diffrn_reflns_limit_h_max 17
_diffrn_reflns_limit_h_min -17
_diffrn_reflns_limit_k_max 15
_diffrn_reflns_limit_k_min -18
_diffrn_reflns_limit_l_max 18
_diffrn_reflns_limit_l_min -24
_diffrn_reflns_number 20131
_diffrn_reflns_theta_full 28.90
_diffrn_reflns_theta_max 28.90
_diffrn_reflns_theta_min 1.61
_exptl_absorpt_coefficient_mu 0.503
_exptl_absorpt_correction_type none
_exptl_crystal_density_diffrn 1.350
_exptl_crystal_F_000 1361
_exptl_crystal_size_max 0.08
_exptl_crystal_size_mid 0.25
_exptl_crystal_size_min 0.25
_refine_diff_density_max 0.801
_refine_diff_density_min -0.687
_refine_diff_density_rms 0.156
_refine_ls_abs_structure_details 'Flack H D (1983), Acta Cryst. A39, 876-881'
_refine_ls_abs_structure_Flack 0.04(3)
_refine_ls_extinction_method none
_refine_ls_goodness_of_fit_ref 0.790
_refine_ls_hydrogen_treatment mixed
_refine_ls_matrix_type full
_refine_ls_number_parameters 1450
_refine_ls_number_reflns 17167
_refine_ls_number_restraints 1505
_refine_ls_restrained_S_all 0.759
_refine_ls_R_factor_all 0.2642
_refine_ls_R_factor_gt 0.0642
_refine_ls_shift/su_max 0.051
_refine_ls_shift/su_mean 0.001
_refine_ls_structure_factor_coef Fsqd
_refine_ls_weighting_details 'calc w=1/[\s^2^(Fo^2^)+(0.0822P)^2^+0.0000P] where P=(Fo^2^+2Fc^2^)/3'
_refine_ls_weighting_scheme calc
_refine_ls_wR_factor_gt 0.1257
_refine_ls_wR_factor_ref 0.2150
_reflns_number_gt 4915
_reflns_number_total 17167
_reflns_threshold_expression >2sigma(I)
_cod_data_source_file ja016494x_s2_3.cif
_cod_data_source_block Rthr
_cod_original_cell_volume 3192.5(10)
_cod_original_formula_sum 'C59 H75.50 Cl4 Co N6 O14.25'
_cod_database_code 4115770

loop_
_symmetry_equiv_pos_as_xyz
'x, y, z'

loop_
_atom_site_label
_atom_site_type_symbol
_atom_site_fract_x
_atom_site_fract_y
_atom_site_fract_z
_atom_site_U_iso_or_equiv
_atom_site_adp_type
_atom_site_occupancy
_atom_site_symmetry_multiplicity
_atom_site_calc_flag
_atom_site_refinement_flags
Co1 Co 0.65156(12) 0.37487(12) 0.59224(10) 0.0195(5) Uani 1 1 d U
O21 O 0.6280(7) 0.0668(7) 0.7503(5) 0.037(3) Uani 1 1 d U
O22 O 0.6712(7) -0.0409(7) 0.8603(6) 0.044(3) Uani 1 1 d U
O31 O 0.8712(7) 0.5029(8) 0.7452(6) 0.044(3) Uani 1 1 d U
O32 O 0.9078(8) 0.4191(8) 0.8629(6) 0.059(3) Uani 1 1 d U
O41 O 0.2645(7) 0.4221(7) 0.5278(6) 0.044(3) Uani 1 1 d U
O42 O 0.1978(8) 0.5303(7) 0.4260(6) 0.049(3) Uani 1 1 d U
O51 O 0.7947(7) 0.5610(7) 0.3600(6) 0.036(3) Uani 1 1 d U
O52 O 0.7432(8) 0.6434(7) 0.2477(6) 0.052(3) Uani 1 1 d U
O61 O 0.4830(8) 0.2656(7) 0.4781(6) 0.045(3) Uani 1 1 d U
O62 O 0.5807(7) 0.1310(7) 0.5525(6) 0.038(3) Uani 1 1 d U
O63 O 0.3576(7) 0.2465(7) 0.7188(5) 0.039(3) Uani 1 1 d U
H63O H 0.4060 0.2602 0.7340 0.059 Uiso 1 1 calc R
O71 O 0.9566(7) 0.3622(7) 0.5214(6) 0.040(3) Uani 1 1 d U
O72 O 0.9610(7) 0.3604(7) 0.6407(6) 0.038(3) Uani 1 1 d U
O73 O 0.7747(7) 0.6667(7) 0.5319(6) 0.051(3) Uani 1 1 d U
H73O H 0.7878 0.7244 0.5061 0.076 Uiso 1 1 calc R
N1 N 0.7467(7) 0.2724(8) 0.5428(6) 0.021(2) Uani 1 1 d U
N2 N 0.7189(7) 0.3152(8) 0.6800(6) 0.019(2) Uani 1 1 d U
N3 N 0.5529(8) 0.4750(8) 0.6405(6) 0.022(2) Uani 1 1 d U
N4 N 0.5845(7) 0.4356(7) 0.5027(6) 0.017(2) Uani 1 1 d U
N5 N 0.5556(7) 0.2754(7) 0.6390(6) 0.018(2) Uani 1 1 d U
H1N5 H 0.5992 0.2114 0.6507 0.022 Uiso 1 1 calc R
H2N5 H 0.5240 0.2884 0.6840 0.022 Uiso 1 1 calc R
N6 N 0.7449(7) 0.4764(7) 0.5417(6) 0.024(3) Uani 1 1 d U
H1N6 H 0.7760 0.4633 0.4967 0.029 Uiso 1 1 calc R
H2N6 H 0.7012 0.5403 0.5306 0.029 Uiso 1 1 calc R
C1 C 0.7684(10) 0.2848(11) 0.4666(9) 0.028(3) Uani 1 1 d U
C2 C 0.8441(10) 0.1928(10) 0.4556(9) 0.028(3) Uani 1 1 d U
H2 H 0.8775 0.1800 0.4091 0.033 Uiso 1 1 calc R
C3 C 0.8576(11) 0.1290(11) 0.5248(9) 0.033(4) Uani 1 1 d U
H3 H 0.8991 0.0611 0.5350 0.040 Uiso 1 1 calc R
C4 C 0.8004(10) 0.1795(11) 0.5790(9) 0.027(3) Uani 1 1 d U
C5 C 0.8102(10) 0.1450(10) 0.6560(9) 0.030(3) Uani 1 1 d U
C6 C 0.7808(9) 0.2138(10) 0.7027(8) 0.023(3) Uani 1 1 d U
C7 C 0.8116(11) 0.1965(11) 0.7732(8) 0.035(4) Uani 1 1 d U
H7 H 0.8531 0.1347 0.7996 0.043 Uiso 1 1 calc R
C8 C 0.7733(10) 0.2805(10) 0.7965(8) 0.035(4) Uani 1 1 d U
H8 H 0.7849 0.2898 0.8413 0.042 Uiso 1 1 calc R
C9 C 0.7118(10) 0.3542(10) 0.7433(7) 0.023(3) Uani 1 1 d U
C10 C 0.6418(10) 0.4476(10) 0.7490(8) 0.026(3) Uani 1 1 d U
C11 C 0.5656(10) 0.5018(9) 0.7032(8) 0.020(3) Uani 1 1 d U
C12 C 0.4806(10) 0.5788(10) 0.7185(8) 0.033(4) Uani 1 1 d U
H12 H 0.4705 0.6099 0.7579 0.039 Uiso 1 1 calc R
C13 C 0.4148(11) 0.6016(11) 0.6671(8) 0.033(4) Uani 1 1 d U
H13 H 0.3502 0.6508 0.6643 0.039 Uiso 1 1 calc R
C14 C 0.4611(10) 0.5374(9) 0.6180(8) 0.020(3) Uani 1 1 d U
C15 C 0.4246(9) 0.5478(9) 0.5514(7) 0.015(3) Uani 1 1 d U
C16 C 0.4877(9) 0.5053(9) 0.4949(8) 0.020(3) Uani 1 1 d U
C17 C 0.4705(11) 0.5348(10) 0.4201(7) 0.026(3) Uani 1 1 d U
H17 H 0.4087 0.5777 0.4010 0.031 Uiso 1 1 calc R
C18 C 0.5578(10) 0.4914(10) 0.3798(8) 0.025(3) Uani 1 1 d U
H18 H 0.5699 0.5019 0.3271 0.030 Uiso 1 1 calc R
C19 C 0.6265(10) 0.4283(10) 0.4300(8) 0.022(3) Uani 1 1 d U
C20 C 0.7200(10) 0.3612(10) 0.4140(7) 0.021(3) Uani 1 1 d U
C21 C 0.8631(10) 0.0386(10) 0.6921(8) 0.035(3) Uani 1 1 d U
H21 H 0.9394 0.0314 0.6946 0.042 Uiso 1 1 calc R
C22 C 0.8354(11) -0.0604(10) 0.6857(9) 0.041(4) Uani 1 1 d U
C23 C 0.7481(12) -0.0594(11) 0.6424(8) 0.045(4) Uani 1 1 d U
H23A H 0.7810 -0.0796 0.5965 0.068 Uiso 1 1 calc R
H23B H 0.7044 0.0101 0.6294 0.068 Uiso 1 1 calc R
H23C H 0.7038 -0.1082 0.6739 0.068 Uiso 1 1 calc R
C24 C 0.9318(13) -0.1500(12) 0.6894(11) 0.075(6) Uani 1 1 d U
H24A H 0.9505 -0.1672 0.6416 0.112 Uiso 1 1 calc R
H24B H 0.9147 -0.2103 0.7296 0.112 Uiso 1 1 calc R
H24C H 0.9915 -0.1295 0.6995 0.112 Uiso 1 1 calc R
C25 C 0.8048(11) -0.0304(10) 0.7612(9) 0.034(3) Uani 1 1 d U
H25 H 0.8486 -0.0735 0.8012 0.041 Uiso 1 1 calc R
C26 C 0.6914(11) 0.0072(10) 0.7881(9) 0.028(3) Uani 1 1 d U
C27 C 0.5616(11) -0.0090(13) 0.8885(9) 0.067(6) Uani 1 1 d U
H27A H 0.5477 -0.0455 0.9417 0.100 Uiso 1 1 calc R
H27B H 0.5171 -0.0252 0.8607 0.100 Uiso 1 1 calc R
H27C H 0.5456 0.0655 0.8825 0.100 Uiso 1 1 calc R
C31 C 0.6379(11) 0.4806(10) 0.8180(8) 0.033(3) Uani 1 1 d U
H31 H 0.5827 0.4533 0.8592 0.040 Uiso 1 1 calc R
C32 C 0.6469(11) 0.5873(11) 0.8176(8) 0.036(3) Uani 1 1 d U
C33 C 0.6764(13) 0.6681(11) 0.7456(8) 0.052(5) Uani 1 1 d U
H33A H 0.6134 0.7210 0.7326 0.079 Uiso 1 1 calc R
H33B H 0.7051 0.6352 0.7051 0.079 Uiso 1 1 calc R
H33C H 0.7297 0.7002 0.7529 0.079 Uiso 1 1 calc R
C34 C 0.5700(12) 0.6312(11) 0.8763(8) 0.052(5) Uani 1 1 d U
H34A H 0.5190 0.6903 0.8519 0.078 Uiso 1 1 calc R
H34B H 0.6086 0.6535 0.9048 0.078 Uiso 1 1 calc R
H34C H 0.5324 0.5782 0.9103 0.078 Uiso 1 1 calc R
C35 C 0.7344(10) 0.4904(10) 0.8498(8) 0.029(3) Uani 1 1 d U
H35 H 0.7277 0.4677 0.9056 0.035 Uiso 1 1 calc R
C36 C 0.8433(12) 0.4737(12) 0.8115(10) 0.039(4) Uani 1 1 d U
C37 C 1.0199(11) 0.3903(15) 0.8364(11) 0.096(7) Uani 1 1 d U
H37A H 1.0576 0.3534 0.8794 0.144 Uiso 1 1 calc R
H37B H 1.0477 0.4526 0.8084 0.144 Uiso 1 1 calc R
H37C H 1.0299 0.3457 0.8038 0.144 Uiso 1 1 calc R
C41 C 0.3236(10) 0.6204(10) 0.5407(8) 0.033(3) Uani 1 1 d U
H41 H 0.3326 0.6936 0.5231 0.040 Uiso 1 1 calc R
C42 C 0.2208(10) 0.6097(11) 0.5894(9) 0.035(3) Uani 1 1 d U
C43 C 0.2121(11) 0.5132(11) 0.6568(9) 0.045(4) Uani 1 1 d U
H43A H 0.2086 0.5308 0.7033 0.067 Uiso 1 1 calc R
H43B H 0.2741 0.4584 0.6514 0.067 Uiso 1 1 calc R
H43C H 0.1480 0.4892 0.6584 0.067 Uiso 1 1 calc R
C44 C 0.1522(10) 0.7064(10) 0.6052(9) 0.043(4) Uani 1 1 d U
H44A H 0.1508 0.7036 0.6575 0.065 Uiso 1 1 calc R
H44B H 0.0803 0.7126 0.5962 0.065 Uiso 1 1 calc R
H44C H 0.1807 0.7661 0.5721 0.065 Uiso 1 1 calc R
C45 C 0.2315(9) 0.6057(10) 0.5078(8) 0.028(3) Uani 1 1 d U
H45 H 0.1950 0.6690 0.4732 0.034 Uiso 1 1 calc R
C46 C 0.2356(10) 0.5061(11) 0.4920(9) 0.029(3) Uani 1 1 d U
C47 C 0.1974(13) 0.4452(12) 0.3993(10) 0.067(5) Uani 1 1 d U
H47A H 0.1675 0.4711 0.3524 0.101 Uiso 1 1 calc R
H47B H 0.1546 0.3994 0.4367 0.101 Uiso 1 1 calc R
H47C H 0.2699 0.4069 0.3904 0.101 Uiso 1 1 calc R
C51 C 0.7593(9) 0.3643(10) 0.3353(7) 0.023(3) Uani 1 1 d U
H51 H 0.7238 0.3254 0.3152 0.027 Uiso 1 1 calc R
C52 C 0.8715(10) 0.3705(11) 0.2966(8) 0.027(3) Uani 1 1 d U
C53 C 0.9524(10) 0.3741(11) 0.3379(9) 0.043(4) Uani 1 1 d U
H53A H 1.0043 0.3090 0.3450 0.065 Uiso 1 1 calc R
H53B H 0.9185 0.3844 0.3868 0.065 Uiso 1 1 calc R
H53C H 0.9879 0.4312 0.3092 0.065 Uiso 1 1 calc R
C54 C 0.9136(12) 0.3173(12) 0.2365(9) 0.056(5) Uani 1 1 d U
H54A H 0.8553 0.3175 0.2122 0.083 Uiso 1 1 calc R
H54B H 0.9480 0.2459 0.2584 0.083 Uiso 1 1 calc R
H54C H 0.9650 0.3533 0.1993 0.083 Uiso 1 1 calc R
C55 C 0.7767(10) 0.5607(11) 0.3014(9) 0.026(3) Uani 1 1 d U
C56 C 0.7837(11) 0.4660(10) 0.2783(8) 0.034(3) Uani 1 1 d U
H56 H 0.7610 0.4803 0.2285 0.041 Uiso 1 1 calc R
C57 C 0.7420(14) 0.7390(11) 0.2680(10) 0.071(6) Uani 1 1 d U
H57A H 0.7188 0.7997 0.2277 0.107 Uiso 1 1 calc R
H57B H 0.8132 0.7387 0.2751 0.107 Uiso 1 1 calc R
H57C H 0.6933 0.7411 0.3145 0.107 Uiso 1 1 calc R
C61 C 0.4704(9) 0.2621(10) 0.6065(7) 0.021(3) Uani 1 1 d U
H61 H 0.4238 0.3314 0.5905 0.025 Uiso 1 1 calc R
C62 C 0.5151(11) 0.2222(12) 0.5349(9) 0.026(3) Uani 1 1 d U
C63 C 0.6146(11) 0.0854(12) 0.4912(9) 0.048(5) Uani 1 1 d U
H63A H 0.6629 0.0191 0.5068 0.073 Uiso 1 1 calc R
H63B H 0.6511 0.1315 0.4488 0.073 Uiso 1 1 calc R
H63C H 0.5531 0.0747 0.4761 0.073 Uiso 1 1 calc R
C64 C 0.4026(10) 0.1917(10) 0.6644(8) 0.026(3) Uani 1 1 d U
H64 H 0.4500 0.1262 0.6880 0.031 Uiso 1 1 calc R
C65 C 0.3249(10) 0.1663(11) 0.6331(8) 0.039(4) Uani 1 1 d U
H65A H 0.3611 0.1307 0.5950 0.059 Uiso 1 1 calc R
H65B H 0.2773 0.2298 0.6103 0.059 Uiso 1 1 calc R
H65C H 0.2839 0.1213 0.6731 0.059 Uiso 1 1 calc R
C71 C 0.8313(9) 0.4864(10) 0.5767(8) 0.027(3) Uani 1 1 d U
H71 H 0.8046 0.4879 0.6298 0.032 Uiso 1 1 calc R
C72 C 0.9226(11) 0.3974(11) 0.5741(10) 0.029(3) Uani 1 1 d U
C73 C 1.0561(10) 0.2782(12) 0.6436(10) 0.060(5) Uani 1 1 d U
H73A H 1.0779 0.2578 0.6932 0.090 Uiso 1 1 calc R
H73B H 1.1130 0.3034 0.6053 0.090 Uiso 1 1 calc R
H73C H 1.0407 0.2186 0.6343 0.090 Uiso 1 1 calc R
C74 C 0.8670(10) 0.5910(11) 0.5297(9) 0.040(4) Uani 1 1 d U
H74 H 0.8923 0.5887 0.4767 0.048 Uiso 1 1 calc R
C75 C 0.95618(11) 0.60878(11) 0.56082(9) 0.040(4) Uani 1 1 d U
H75A H 0.9771 0.6735 0.5299 0.060 Uiso 1 1 calc R
H75B H 1.0170 0.5515 0.5601 0.060 Uiso 1 1 calc R
H75C H 0.9315 0.6128 0.6124 0.060 Uiso 1 1 calc R
Co2 Co 0.45758(11) 0.04940(11) 0.16512(9) 0.0206(5) Uani 1 1 d RU
O121 O 0.31500(11) 0.29822(11) -0.02440(9) 0.040(3) Uani 1 1 d RU
O122 O 0.36787(11) 0.42060(11) -0.12266(9) 0.044(3) Uani 1 1 d RU
O131 O 0.84712(11) 0.12327(11) 0.10828(9) 0.044(3) Uani 1 1 d RU
O132 O 0.91914(11) 0.23416(11) 0.00695(9) 0.048(3) Uani 1 1 d RU
O141 O 0.25092(11) -0.22602(11) 0.14685(9) 0.044(3) Uani 1 1 d RU
O142 O 0.21204(11) -0.36406(11) 0.23939(9) 0.058(3) Uani 1 1 d RU
O151 O 0.46947(11) -0.04223(11) 0.40815(9) 0.037(3) Uani 1 1 d RU
O152 O 0.43299(11) -0.16667(11) 0.51521(9) 0.036(3) Uani 1 1 d RU
O161 O 0.14825(11) -0.02261(11) 0.20102(9) 0.041(3) Uani 1 1 d RU
O162 O 0.15213(11) 0.14872(11) 0.15511(9) 0.042(3) Uani 1 1 d RU
O163 O 0.32496(11) 0.03042(11) -0.03145(9) 0.041(3) Uani 1 1 d RU
H16O H 0.3080 0.0484 -0.0745 0.062 Uiso 1 1 calc R
O171 O 0.6246(7) 0.2663(7) 0.1877(5) 0.036(3) Uani 1 1 d U
O172 O 0.5111(7) 0.2062(7) 0.2894(6) 0.035(3) Uani 1 1 d U
O173 O 0.7489(6) -0.0668(7) 0.2929(6) 0.042(3) Uani 1 1 d U
H17O H 0.7039 -0.1005 0.2941 0.062 Uiso 1 1 calc R
N101 N 0.3603 0.1513 0.2074 0.023 Uani 1 1 d U
N102 N 0.5261 0.1584 0.0952 0.017 Uiso 1 1 d U
N103 N 0.5562 -0.0558 0.1218 0.036 Uani 1 1 d U
N104 N 0.3880 -0.0603 0.2372 0.029 Uani 1 1 d U
N105 N 0.3629(7) 0.0808(7) 0.0871(6) 0.018(2) Uani 1 1 d U
H3N5 H 0.3328 0.1498 0.0783 0.022 Uiso 1 1 calc R
H4N5 H 0.4070 0.0732 0.0439 0.022 Uiso 1 1 calc R
N106 N 0.5532(7) 0.0236(7) 0.2424(6) 0.025(3) Uani 1 1 d U
H3N6 H 0.5087 0.0283 0.2860 0.030 Uiso 1 1 calc R
H4N6 H 0.5869 -0.0444 0.2503 0.030 Uiso 1 1 calc R
C101 C 0.2975(9) 0.1353(10) 0.2773(7) 0.019(3) Uani 1 1 d U
C102 C 0.2333(10) 0.2296(10) 0.2880(8) 0.027(4) Uani 1 1 d U
H102 H 0.1864 0.2386 0.3319 0.033 Uiso 1 1 calc R
C103 C 0.2522(10) 0.3064(11) 0.2220(9) 0.030(4) Uani 1 1 d U
H103 H 0.2192 0.3774 0.2113 0.036 Uiso 1 1 calc R
C104 C 0.3311(10) 0.2568(10) 0.1741(8) 0.026(3) Uani 1 1 d U
C105 C 0.3852(9) 0.3087(9) 0.1071(7) 0.017(3) Uani 1 1 d U
C106 C 0.4808(10) 0.2608(9) 0.0741(8) 0.025(3) Uani 1 1 d U
C107 C 0.5540(10) 0.3157(11) 0.0185(8) 0.032(4) Uani 1 1 d U
H107 H 0.5431 0.3879 -0.0045 0.038 Uiso 1 1 calc R
C108 C 0.6423(11) 0.2439(10) 0.0052(8) 0.030(4) Uani 1 1 d U
H108 H 0.7052 0.2582 -0.0275 0.036 Uiso 1 1 calc R
C109 C 0.6245(9) 0.1432(10) 0.0489(7) 0.022(3) Uani 1 1 d U
C110 C 0.6865(9) 0.0501(10) 0.0430(7) 0.024(3) Uani 1 1 d U
C111 C 0.6508(9) -0.0442(10) 0.0711(7) 0.018(3) Uani 1 1 d U
C112 C 0.7024(11) -0.1356(10) 0.0518(9) 0.034(4) Uani 1 1 d U
H112 H 0.7686 -0.1485 0.0215 0.041 Uiso 1 1 calc R
C113 C 0.6360(10) -0.2005(11) 0.0863(8) 0.035(4) Uani 1 1 d U
H113 H 0.6471 -0.2687 0.0823 0.042 Uiso 1 1 calc R
C114 C 0.5482(10) -0.1542(10) 0.1290(8) 0.026(3) Uani 1 1 d U
C115 C 0.4715(10) -0.2040(10) 0.1817(8) 0.027(3) Uani 1 1 d U
C116 C 0.4006(10) -0.1604(10) 0.2345(7) 0.022(3) Uani 1 1 d U
C117 C 0.3398(10) -0.2162(11) 0.3003(8) 0.033(4) Uani 1 1 d U
H117 H 0.3313 -0.2851 0.3109 0.040 Uiso 1 1 calc R
C118 C 0.2970(10) -0.1511(10) 0.3442(8) 0.027(3) Uani 1 1 d U
H118 H 0.2554 -0.1665 0.3921 0.033 Uiso 1 1 calc R
C119 C 0.3268(9) -0.0564(10) 0.3041(7) 0.023(3) Uani 1 1 d U
C120 C 0.2904(10) 0.0372(10) 0.3284(8) 0.026(3) Uani 1 1 d U
C121 C 0.3413(9) 0.4200(9) 0.0735(8) 0.025(3) Uani 1 1 d U
H121 H 0.3757 0.4668 0.0866 0.030 Uiso 1 1 calc R
C122 C 0.2328(10) 0.4697(11) 0.0559(8) 0.029(3) Uani 1 1 d U
C123 C 0.1489(10) 0.4079(9) 0.0707(8) 0.034(4) Uani 1 1 d U
H12A H 0.1815 0.3396 0.0635 0.051 Uiso 1 1 calc R
H12B H 0.0975 0.4435 0.0360 0.051 Uiso 1 1 calc R
H12C H 0.1130 0.4003 0.1223 0.051 Uiso 1 1 calc R
C124 C 0.1880(10) 0.5766(10) 0.0641(9) 0.037(4) Uani 1 1 d U
H12D H 0.2453 0.6140 0.0535 0.056 Uiso 1 1 calc R
H12E H 0.1520 0.5723 0.1154 0.056 Uiso 1 1 calc R
H12F H 0.1375 0.6130 0.0289 0.056 Uiso 1 1 calc R
C125 C 0.3225(10) 0.4575(10) -0.0076(8) 0.027(3) Uani 1 1 d U
H125 H 0.3474 0.5226 -0.0370 0.033 Uiso 1 1 calc R
C126 C 0.3335(10) 0.3825(11) -0.0522(8) 0.029(3) Uani 1 1 d U
C127 C 0.3696(14) 0.3559(13) -0.1693(9) 0.070(6) Uani 1 1 d U
H12G H 0.3989 0.3876 -0.2209 0.105 Uiso 1 1 calc R
H12H H 0.2975 0.3485 -0.1679 0.105 Uiso 1 1 calc R
H12I H 0.4135 0.2878 -0.1507 0.105 Uiso 1 1 calc R
C131 C 0.7887(9) 0.0454(10) -0.0123(8) 0.029(3) Uani 1 1 d U
H131 H 0.7769 0.0516 -0.0639 0.034 Uiso 1 1 calc R
C132 C 0.8914(10) -0.0246(10) 0.0071(9) 0.032(3) Uani 1 1 d U
C133 C 0.9015(10) -0.0911(11) 0.0877(9) 0.042(4) Uani 1 1 d U
H13A H 0.8562 -0.0542 0.1228 0.062 Uiso 1 1 calc R
H13B H 0.9751 -0.1055 0.0958 0.062 Uiso 1 1 calc R
H13C H 0.8795 -0.1562 0.0957 0.062 Uiso 1 1 calc R
C134 C 0.9587(9) -0.0752(10) -0.0514(9) 0.037(4) Uani 1 1 d U
H13D H 1.0228 -0.1196 -0.0321 0.056 Uiso 1 1 calc R
H13E H 0.9782 -0.0220 -0.0968 0.056 Uiso 1 1 calc R
H13F H 0.9188 -0.1168 -0.0633 0.056 Uiso 1 1 calc R
C135 C 0.8806(10) 0.0908(10) -0.0127(8) 0.030(3) Uani 1 1 d U
H135 H 0.9163 0.1210 -0.0641 0.036 Uiso 1 1 calc R
C136 C 0.8787(10) 0.1483(10) 0.0424(8) 0.026(3) Uani 1 1 d U
C137 C 0.9253(15) 0.2953(13) 0.0545(10) 0.080(6) Uani 1 1 d U
H13G H 0.9547 0.3556 0.0239 0.120 Uiso 1 1 calc R
H13H H 0.9709 0.2534 0.0921 0.120 Uiso 1 1 calc R
H13I H 0.8544 0.3180 0.0796 0.120 Uiso 1 1 calc R
C141 C 0.4809(10) -0.3195(10) 0.1897(8) 0.029(3) Uani 1 1 d U
H141 H 0.5353 -0.3654 0.2214 0.035 Uiso 1 1 calc R
C142 C 0.4766(10) -0.3586(10) 0.1225(9) 0.031(3) Uani 1 1 d U
C143 C 0.4486(11) -0.2851(11) 0.0473(8) 0.045(4) Uani 1 1 d U
H14A H 0.5119 -0.2855 0.0095 0.068 Uiso 1 1 calc R
H14B H 0.4211 -0.2151 0.0525 0.068 Uiso 1 1 calc R
H14C H 0.3947 -0.3076 0.0317 0.068 Uiso 1 1 calc R
C144 C 0.5566(11) -0.4585(10) 0.1204(9) 0.054(5) Uani 1 1 d U
H14D H 0.5667 -0.4996 0.1716 0.082 Uiso 1 1 calc R
H14E H 0.6241 -0.4422 0.0921 0.082 Uiso 1 1 calc R
H14F H 0.5304 -0.4978 0.0962 0.082 Uiso 1 1 calc R
C145 C 0.3889(10) -0.3724(10) 0.1929(8) 0.029(3) Uani 1 1 d U
H145 H 0.3945 -0.4443 0.2266 0.035 Uiso 1 1 calc R
C146 C 0.2762(10) -0.3109(11) 0.1877(9) 0.036(4) Uani 1 1 d U
C147 C 0.0990(11) -0.3094(14) 0.2439(12) 0.092(8) Uani 1 1 d U
H14G H 0.0558 -0.3530 0.2830 0.137 Uiso 1 1 calc R
H14H H 0.0750 -0.2947 0.1956 0.137 Uiso 1 1 calc R
H14I H 0.0920 -0.2445 0.2559 0.137 Uiso 1 1 calc R
C151 C 0.2316(9) 0.0233(10) 0.4058(7) 0.024(3) Uani 1 1 d U
H151 H 0.1587 0.0112 0.4114 0.029 Uiso 1 1 calc R
C152 C 0.2460(11) 0.0738(11) 0.4620(8) 0.031(3) Uani 1 1 d U
C153 C 0.3262(11) 0.1450(11) 0.4436(9) 0.045(4) Uani 1 1 d U
H15A H 0.3260 0.1663 0.4880 0.067 Uiso 1 1 calc R
H15B H 0.3062 0.2060 0.4026 0.067 Uiso 1 1 calc R
H15C H 0.3970 0.1076 0.4287 0.067 Uiso 1 1 calc R
C154 C 0.1507(11) 0.0992(12) 0.5163(9) 0.051(5) Uani 1 1 d U
H15D H 0.1057 0.0489 0.5268 0.076 Uiso 1 1 calc R
H15E H 0.1111 0.1685 0.4949 0.076 Uiso 1 1 calc R
H15F H 0.1727 0.0968 0.5629 0.076 Uiso 1 1 calc R
C155 C 0.2923(10) -0.0422(10) 0.4726(7) 0.024(3) Uani 1 1 d U
H155 H 0.2520 -0.0891 0.5137 0.028 Uiso 1 1 calc R
C156 C 0.4091(11) -0.0833(10) 0.4586(8) 0.031(3) Uani 1 1 d U
C157 C 0.5460(10) -0.2089(11) 0.5103(10) 0.062(6) Uani 1 1 d U
H15G H 0.5596 -0.2704 0.5524 0.093 Uiso 1 1 calc R
H15H H 0.5828 -0.1572 0.5120 0.093 Uiso 1 1 calc R
H15I H 0.5718 -0.2275 0.4631 0.093 Uiso 1 1 calc R
C161 C 0.2756(9) 0.0272(9) 0.0947(7) 0.017(3) Uani 1 1 d U
H161 H 0.3019 -0.0491 0.1104 0.021 Uiso 1 1 calc R
C162 C 0.1865(10) 0.0594(12) 0.1547(9) 0.032(4) Uani 1 1 d U
C163 C 0.0524(10) 0.0024(11) 0.2496(9) 0.055(5) Uani 1 1 d U
H16A H 0.0298 -0.0613 0.2810 0.082 Uiso 1 1 calc R
H16B H -0.0027 0.0452 0.2194 0.082 Uiso 1 1 calc R
H16C H 0.0647 0.0402 0.2814 0.082 Uiso 1 1 calc R
C164 C 0.2343(10) 0.0582(11) 0.0205(8) 0.030(3) Uani 1 1 d U
H164 H 0.2089 0.1346 0.0051 0.036 Uiso 1 1 calc R
C165 C 0.1455(10) 0.0060(11) 0.0219(9) 0.046(4) Uani 1 1 d U
H16D H 0.1199 0.0330 -0.0266 0.069 Uiso 1 1 calc R
H16E H 0.0874 0.0201 0.0614 0.069 Uiso 1 1 calc R
H16F H 0.1720 -0.0686 0.0319 0.069 Uiso 1 1 calc R
C171 C 0.6367(9) 0.0812(9) 0.2369(7) 0.021(3) Uani 1 1 d U
H171 H 0.6866 0.0780 0.1897 0.025 Uiso 1 1 calc R
C172 C 0.5898(12) 0.1947(11) 0.2323(9) 0.033(4) Uani 1 1 d U
C173 C 0.4738(10) 0.3092(10) 0.3000(9) 0.037(4) Uani 1 1 d U
H17A H 0.4181 0.3072 0.3433 0.055 Uiso 1 1 calc R
H17B H 0.4458 0.3568 0.2551 0.055 Uiso 1 1 calc R
H17C H 0.5327 0.3327 0.3086 0.055 Uiso 1 1 calc R
C174 C 0.6966(10) 0.0330(9) 0.2994(8) 0.022(3) Uani 1 1 d U
H174 H 0.6473 0.0268 0.3477 0.027 Uiso 1 1 calc R
C175 C 0.7759(10) 0.0961(10) 0.2965(8) 0.029(4) Uani 1 1 d U
H17D H 0.8145 0.0634 0.3394 0.044 Uiso 1 1 calc R
H17E H 0.7386 0.1658 0.2984 0.044 Uiso 1 1 calc R
H17F H 0.8257 0.1000 0.2500 0.044 Uiso 1 1 calc R
Cl1 Cl 0.2036(3) 0.1259(4) 0.8307(2) 0.0679(14) Uani 1 1 d U
Cl2 Cl 0.8493(6) 0.8614(5) 0.4339(4) 0.154(3) Uani 1 1 d U
C201 C 0.8979(17) 0.6235(17) 0.9416(13) 0.113(7) Uani 1 1 d U
H201 H 0.8873 0.5600 0.9329 0.135 Uiso 1 1 calc R
Cl11 Cl 0.8043(5) 0.7157(5) 0.9043(5) 0.140(3) Uani 1 1 d U
Cl12 Cl 1.0236(6) 0.6348(7) 0.8990(5) 0.156(3) Uani 1 1 d U
Cl13 Cl 0.8799(5) 0.5979(5) 1.0400(4) 0.119(2) Uani 1 1 d U
C202 C 0.2745(15) 0.9009(16) 0.7897(12) 0.105(6) Uani 1 1 d U
H202 H 0.2548 0.9672 0.8038 0.126 Uiso 1 1 calc R
Cl21 Cl 0.2623(6) 0.7972(6) 0.8714(5) 0.176(4) Uani 1 1 d U
Cl22 Cl 0.1909(10) 0.9030(8) 0.7320(7) 0.256(5) Uani 1 1 d U
Cl23 Cl 0.3998(6) 0.8867(5) 0.7453(6) 0.213(5) Uani 1 1 d U
O201 O 0.995(2) 0.9035(18) 0.4597(15) 0.099(9) Uani 0.50 1 d PU

loop_
_atom_site_aniso_label
_atom_site_aniso_U_11
_atom_site_aniso_U_22
_atom_site_aniso_U_33
_atom_site_aniso_U_23
_atom_site_aniso_U_13
_atom_site_aniso_U_12
Co1 0.0197(11) 0.0156(11) 0.0232(13) -0.0079(9) -0.0028(9) -0.0008(8)
O21 0.045(6) 0.032(6) 0.031(6) -0.004(5) -0.015(5) -0.001(5)
O22 0.036(5) 0.051(7) 0.027(6) 0.008(5) -0.005(5) -0.002(5)
O31 0.043(6) 0.064(8) 0.032(6) -0.022(6) -0.011(5) -0.007(6)
O32 0.048(6) 0.071(8) 0.038(7) -0.002(6) -0.007(5) 0.010(6)
O41 0.046(6) 0.027(5) 0.066(8) -0.017(6) -0.023(6) -0.003(5)
O42 0.065(7) 0.031(6) 0.052(7) -0.015(5) -0.016(6) -0.004(6)
O51 0.051(7) 0.031(6) 0.029(6) -0.011(5) -0.004(5) -0.014(5)
O52 0.097(8) 0.022(5) 0.040(7) -0.006(5) -0.017(6) -0.016(6)
O61 0.065(8) 0.040(7) 0.028(6) -0.009(5) -0.009(6) -0.007(5)
O62 0.036(6) 0.042(6) 0.047(7) -0.026(5) -0.015(5) 0.000(5)
O63 0.035(6) 0.046(7) 0.052(7) -0.034(6) 0.012(5) -0.025(5)
O71 0.040(6) 0.032(6) 0.047(7) -0.018(5) -0.011(5) 0.007(5)
O72 0.036(6) 0.030(6) 0.039(6) -0.015(5) 0.003(5) 0.009(4)
O73 0.048(6) 0.020(5) 0.081(9) -0.001(6) -0.029(6) -0.001(5)
N1 0.013(5) 0.012(5) 0.036(6) -0.008(4) 0.001(5) -0.003(4)
N2 0.014(6) 0.018(5) 0.028(5) -0.007(4) -0.001(4) -0.006(4)
N3 0.024(6) 0.015(6) 0.032(7) -0.013(5) -0.009(4) 0.002(4)
N4 0.016(5) 0.015(6) 0.023(5) -0.008(4) -0.003(4) -0.006(4)
N5 0.013(5) 0.015(5) 0.025(7) -0.004(5) -0.010(4) 0.005(4)
N6 0.025(5) 0.015(6) 0.039(8) -0.013(5) -0.007(5) -0.004(4)
C1 0.028(8) 0.028(7) 0.035(6) -0.021(6) -0.005(7) -0.001(5)
C2 0.028(8) 0.024(7) 0.031(7) -0.017(6) 0.014(7) -0.009(5)
C3 0.026(9) 0.022(8) 0.049(8) -0.023(6) 0.004(8) 0.008(6)
C4 0.022(8) 0.022(7) 0.032(6) -0.008(5) 0.010(7) -0.004(6)
C5 0.031(8) 0.016(5) 0.038(7) -0.006(5) -0.003(7) -0.001(6)
C6 0.018(7) 0.021(6) 0.019(7) 0.003(5) 0.004(6) -0.004(5)
C7 0.037(9) 0.031(8) 0.034(9) -0.008(7) -0.011(7) 0.006(7)
C8 0.053(10) 0.029(8) 0.021(8) -0.001(6) -0.012(7) -0.005(7)
C9 0.030(8) 0.029(7) 0.006(7) -0.001(5) 0.007(5) -0.011(5)
C10 0.026(8) 0.034(7) 0.019(8) -0.009(6) 0.002(5) -0.012(5)
C11 0.025(7) 0.013(7) 0.023(8) -0.007(6) -0.001(5) -0.007(5)
C12 0.043(9) 0.032(9) 0.022(9) -0.020(7) 0.003(6) 0.003(6)
C13 0.029(8) 0.043(10) 0.023(9) -0.017(7) 0.004(6) 0.000(6)
C14 0.022(7) 0.011(7) 0.029(8) -0.009(6) -0.003(6) -0.001(5)
C15 0.019(5) 0.005(6) 0.019(7) -0.002(5) -0.001(5) -0.005(5)
C16 0.019(6) 0.022(8) 0.020(6) -0.005(6) -0.001(5) -0.007(5)
C17 0.037(7) 0.014(8) 0.016(6) 0.006(6) -0.005(6) -0.001(6)
C18 0.030(7) 0.034(9) 0.016(6) -0.016(7) 0.000(5) -0.005(6)
C19 0.026(7) 0.026(8) 0.017(6) -0.010(6) 0.001(5) -0.007(5)
C20 0.026(7) 0.025(7) 0.022(6) -0.014(5) -0.005(5) -0.013(5)
C21 0.021(7) 0.028(6) 0.047(9) -0.008(6) -0.006(6) 0.009(5)
C22 0.047(9) 0.010(6) 0.048(10) -0.007(7) 0.009(7) 0.012(6)
C23 0.081(11) 0.026(9) 0.032(10) -0.015(8) 0.000(8) -0.013(8)
C24 0.081(12) 0.034(9) 0.076(15) -0.019(10) 0.002(10) 0.040(9)
C25 0.037(7) 0.019(8) 0.040(8) -0.006(6) -0.007(6) 0.005(6)
C26 0.039(7) 0.016(8) 0.027(8) -0.007(6) 0.000(5) -0.005(6)
C27 0.048(9) 0.100(16) 0.032(11) -0.014(11) 0.009(8) 0.001(10)
C31 0.037(7) 0.038(7) 0.027(8) -0.019(6) -0.010(7) 0.003(7)
C32 0.051(8) 0.043(7) 0.021(8) -0.012(6) -0.007(6) -0.017(6)
C33 0.107(14) 0.048(9) 0.008(8) 0.000(6) -0.015(8) -0.031(9)
C34 0.086(12) 0.029(9) 0.043(10) -0.023(8) 0.008(8) -0.010(8)
C35 0.052(6) 0.028(7) 0.017(8) -0.016(6) -0.005(5) -0.013(6)
C36 0.046(6) 0.052(11) 0.034(8) -0.024(8) -0.008(6) -0.021(7)
C37 0.035(8) 0.126(18) 0.111(19) -0.045(15) 0.009(10) 0.012(11)
C41 0.026(6) 0.022(8) 0.050(10) -0.010(6) -0.006(5) -0.002(5)
C42 0.020(6) 0.040(8) 0.053(8) -0.033(6) -0.003(7) 0.003(6)
C43 0.037(10) 0.047(9) 0.048(9) -0.017(7) 0.002(8) -0.004(8)
C44 0.037(9) 0.039(8) 0.053(12) -0.028(8) -0.006(8) 0.011(7)
C45 0.016(6) 0.022(6) 0.038(7) -0.005(6) -0.002(6) 0.006(6)
C46 0.024(8) 0.028(7) 0.031(9) -0.013(6) 0.012(6) -0.006(7)
C47 0.109(15) 0.039(10) 0.066(14) -0.023(10) -0.018(11) -0.021(10)
C51 0.020(6) 0.024(6) 0.024(6) -0.010(5) -0.001(5) -0.002(6)
C52 0.024(6) 0.038(8) 0.024(9) -0.011(7) 0.003(5) -0.016(6)
C53 0.025(7) 0.052(11) 0.059(12) -0.026(9) 0.000(7) -0.010(7)
C54 0.076(12) 0.053(11) 0.045(11) -0.030(9) 0.029(8) -0.036(9)
C55 0.027(8) 0.028(6) 0.027(8) -0.005(6) 0.005(7) -0.022(6)
C56 0.057(9) 0.024(6) 0.025(8) -0.004(5) -0.011(7) -0.013(6)
C57 0.121(16) 0.024(7) 0.078(15) -0.021(9) -0.032(13) -0.008(10)
C61 0.016(7) 0.017(7) 0.033(7) -0.004(6) -0.019(5) 0.002(5)
C62 0.024(9) 0.026(8) 0.035(8) -0.008(7) -0.005(6) -0.019(6)
C63 0.042(10) 0.064(12) 0.068(13) -0.051(10) -0.004(9) -0.024(8)
C64 0.027(8) 0.025(8) 0.031(9) -0.012(6) -0.012(6) -0.004(6)
C65 0.029(8) 0.061(11) 0.037(10) -0.018(8) -0.002(7) -0.023(7)
C71 0.019(7) 0.029(6) 0.033(10) -0.011(6) 0.002(6) -0.007(4)
C72 0.021(7) 0.030(7) 0.037(9) -0.015(7) 0.008(6) -0.013(5)
C73 0.038(10) 0.055(12) 0.084(15) -0.034(10) -0.015(9) 0.017(7)
C74 0.025(7) 0.039(7) 0.057(12) -0.006(8) -0.003(7) -0.019(5)
C75 0.041(8) 0.030(9) 0.053(12) -0.008(9) -0.007(8) -0.018(7)
Co2 0.0212(11) 0.0184(11) 0.0230(13) -0.0060(10) -0.0007(9) -0.0074(9)
O121 0.055(7) 0.025(5) 0.038(7) -0.010(5) 0.004(5) -0.014(5)
O122 0.068(7) 0.050(7) 0.025(6) -0.014(5) 0.002(6) -0.038(6)
O131 0.056(7) 0.060(7) 0.029(6) -0.018(6) 0.005(6) -0.033(6)
O132 0.079(8) 0.036(6) 0.040(7) -0.001(5) -0.021(6) -0.032(6)
O141 0.038(6) 0.038(6) 0.052(8) -0.017(5) 0.007(5) -0.006(5)
O142 0.038(5) 0.052(7) 0.076(9) -0.010(6) 0.010(6) -0.022(5)
O151 0.027(5) 0.045(7) 0.031(7) -0.003(5) 0.006(5) -0.008(5)
O152 0.034(5) 0.046(7) 0.022(6) 0.001(5) -0.005(5) -0.010(5)
O161 0.029(5) 0.040(6) 0.053(7) -0.017(5) 0.009(5) -0.015(5)
O162 0.039(6) 0.044(6) 0.050(8) -0.020(6) -0.005(5) -0.014(5)
O163 0.044(6) 0.060(7) 0.036(6) -0.035(6) -0.003(5) -0.014(5)
O171 0.052(7) 0.031(5) 0.029(7) -0.015(5) 0.004(5) -0.012(5)
O172 0.032(6) 0.023(5) 0.060(8) -0.025(5) 0.003(5) -0.013(4)
O173 0.031(6) 0.027(5) 0.079(8) -0.033(6) -0.008(5) -0.005(4)
N101 0.024 0.028 0.009 -0.002 0.004 0.000
N103 0.022 0.050 0.026 -0.010 0.005 0.002
N104 0.032 0.030 0.027 -0.015 0.005 -0.007
N105 0.016(5) 0.018(6) 0.022(6) -0.008(5) 0.003(4) -0.007(4)
N106 0.023(6) 0.017(6) 0.030(7) -0.002(5) -0.003(5) -0.003(4)
C101 0.018(7) 0.021(5) 0.016(7) -0.008(5) -0.008(5) 0.008(5)
C102 0.027(8) 0.030(7) 0.021(8) -0.013(6) -0.003(6) 0.009(6)
C103 0.007(7) 0.025(7) 0.051(10) -0.002(6) -0.004(6) 0.001(6)
C104 0.026(8) 0.018(6) 0.027(8) 0.001(5) -0.003(6) -0.001(6)
C105 0.022(6) 0.009(6) 0.025(7) -0.007(5) -0.006(5) -0.005(5)
C106 0.026(7) 0.021(6) 0.029(9) -0.005(6) -0.011(5) -0.006(5)
C107 0.030(8) 0.021(7) 0.034(10) 0.006(7) -0.008(6) -0.003(5)
C108 0.039(8) 0.025(6) 0.022(9) -0.001(7) 0.002(7) -0.012(6)
C109 0.015(7) 0.025(5) 0.018(8) 0.003(6) 0.001(5) -0.003(5)
C110 0.020(6) 0.026(6) 0.030(9) -0.017(7) -0.002(6) -0.002(5)
C111 0.022(7) 0.024(6) 0.007(8) -0.006(6) 0.003(5) -0.002(5)
C112 0.033(8) 0.028(7) 0.046(11) -0.024(8) 0.011(7) -0.010(6)
C113 0.028(8) 0.035(7) 0.043(11) -0.021(8) 0.005(6) -0.005(6)
C114 0.020(7) 0.026(6) 0.038(10) -0.015(7) -0.004(5) -0.006(5)
C115 0.031(8) 0.025(6) 0.031(9) -0.014(6) -0.009(5) -0.005(5)
C116 0.029(8) 0.025(6) 0.023(8) -0.010(6) -0.012(5) -0.016(6)
C117 0.050(10) 0.029(7) 0.024(9) -0.007(6) -0.004(6) -0.013(7)
C118 0.030(8) 0.026(7) 0.026(8) -0.006(6) 0.000(6) -0.012(7)
C119 0.014(7) 0.030(6) 0.025(8) -0.008(6) 0.000(6) -0.006(6)
C120 0.028(8) 0.028(6) 0.024(6) -0.013(5) 0.008(6) -0.014(6)
C121 0.032(6) 0.010(6) 0.033(7) -0.002(5) -0.008(7) -0.005(5)
C122 0.033(7) 0.030(7) 0.029(9) -0.012(7) -0.013(6) -0.002(5)
C123 0.030(7) 0.019(8) 0.047(11) 0.005(7) -0.015(7) -0.003(6)
C124 0.019(8) 0.031(7) 0.071(13) -0.020(9) -0.015(8) -0.006(6)
C125 0.033(8) 0.022(7) 0.031(6) -0.005(5) -0.014(5) -0.006(6)
C126 0.025(8) 0.027(7) 0.035(7) -0.012(6) 0.000(7) -0.002(7)
C127 0.118(15) 0.066(13) 0.039(11) -0.022(10) 0.002(11) -0.046(12)
C131 0.021(6) 0.031(9) 0.034(9) -0.012(6) -0.002(5) -0.002(4)
C132 0.018(6) 0.031(6) 0.052(9) -0.020(6) -0.010(7) 0.005(6)
C133 0.028(9) 0.040(9) 0.060(9) -0.002(7) -0.020(8) -0.015(8)
C134 0.017(7) 0.033(9) 0.065(10) -0.024(8) -0.009(7) 0.006(6)
C135 0.037(7) 0.039(6) 0.022(8) -0.014(6) 0.009(7) -0.023(7)
C136 0.032(9) 0.023(7) 0.026(7) -0.004(6) -0.019(7) 0.000(6)
C137 0.129(16) 0.061(12) 0.074(15) -0.037(11) -0.001(13) -0.051(12)
C141 0.029(7) 0.024(6) 0.038(8) -0.019(6) 0.008(7) -0.008(6)
C142 0.026(7) 0.031(8) 0.046(8) -0.025(6) 0.006(6) -0.014(6)
C143 0.061(11) 0.048(10) 0.042(8) -0.032(7) 0.011(8) -0.029(8)
C144 0.045(9) 0.038(9) 0.089(14) -0.048(8) 0.025(8) -0.013(6)
C145 0.035(6) 0.027(8) 0.031(8) -0.021(6) 0.003(5) -0.008(5)
C146 0.027(6) 0.025(8) 0.063(12) -0.022(7) -0.004(6) -0.010(6)
C147 0.041(8) 0.087(15) 0.119(19) -0.021(14) 0.031(11) -0.007(9)
C151 0.013(7) 0.036(9) 0.026(6) -0.011(5) 0.006(5) -0.011(5)
C152 0.032(8) 0.030(7) 0.026(9) -0.014(7) 0.002(6) 0.003(5)
C153 0.061(10) 0.038(8) 0.042(11) -0.022(8) 0.011(8) -0.024(7)
C154 0.060(10) 0.051(11) 0.038(11) -0.029(9) 0.021(8) -0.011(8)
C155 0.034(6) 0.023(6) 0.011(7) -0.001(6) 0.013(5) -0.019(5)
C156 0.043(7) 0.031(8) 0.021(9) -0.016(6) -0.013(6) 0.005(6)
C157 0.045(8) 0.032(10) 0.094(16) -0.005(10) -0.030(10) 0.018(8)
C161 0.017(6) 0.007(7) 0.026(6) 0.002(6) -0.008(4) -0.004(5)
C162 0.024(8) 0.051(8) 0.029(8) -0.019(8) 0.007(6) -0.022(7)
C163 0.042(9) 0.056(12) 0.066(14) -0.023(10) 0.027(8) -0.029(8)
C164 0.026(7) 0.034(9) 0.034(8) -0.015(7) -0.009(5) 0.000(6)
C165 0.038(8) 0.058(11) 0.049(12) -0.004(9) -0.022(7) -0.021(8)
C171 0.025(7) 0.025(6) 0.019(8) -0.016(6) 0.012(5) -0.017(5)
C172 0.048(10) 0.020(6) 0.035(10) -0.011(6) -0.005(6) -0.010(6)
C173 0.041(9) 0.021(8) 0.051(12) -0.019(8) -0.014(8) 0.009(7)
C174 0.026(8) 0.020(7) 0.023(8) -0.009(6) -0.001(6) -0.006(5)
C175 0.030(8) 0.037(8) 0.031(10) -0.022(8) -0.005(7) -0.008(7)
Cl1 0.075(3) 0.084(4) 0.038(3) -0.009(3) 0.001(3) -0.023(3)
Cl2 0.219(7) 0.090(5) 0.149(7) 0.049(4) -0.109(6) -0.060(5)
C201 0.128(11) 0.107(18) 0.091(10) 0.008(15) -0.049(12) -0.021(12)
Cl11 0.143(5) 0.131(6) 0.162(7) -0.039(5) -0.075(5) -0.014(4)
Cl12 0.129(5) 0.201(8) 0.139(7) -0.051(6) -0.009(5) -0.039(5)
Cl13 0.122(5) 0.107(5) 0.110(5) -0.026(4) -0.017(4) 0.003(4)
C202 0.101(11) 0.091(15) 0.091(16) -0.010(10) -0.042(8) 0.040(12)
Cl21 0.151(6) 0.122(6) 0.171(8) 0.024(5) 0.004(5) 0.015(5)
Cl22 0.377(11) 0.181(9) 0.293(12) -0.054(8) -0.214(11) -0.079(9)
Cl23 0.166(6) 0.089(5) 0.247(11) 0.035(6) 0.064(6) 0.034(5)
O201 0.13(2) 0.064(18) 0.07(2) 0.022(15) 0.007(17) -0.040(16)

loop_
_atom_type_symbol
_atom_type_description
_atom_type_scat_dispersion_real
_atom_type_scat_dispersion_imag
_atom_type_scat_source
C C 0.0033 0.0016 'International Tables Vol C Tables 4.2.6.8 and 6.1.1.4'
H H 0.0000 0.0000 'International Tables Vol C Tables 4.2.6.8 and 6.1.1.4'
N N 0.0061 0.0033 'International Tables Vol C Tables 4.2.6.8 and 6.1.1.4'
O O 0.0106 0.0060 'International Tables Vol C Tables 4.2.6.8 and 6.1.1.4'
Cl Cl 0.1484 0.1585 'International Tables Vol C Tables 4.2.6.8 and 6.1.1.4'
Co Co 0.3494 0.9721 'International Tables Vol C Tables 4.2.6.8 and 6.1.1.4'

loop_
_geom_angle_atom_site_label_1
_geom_angle_atom_site_label_2
_geom_angle_atom_site_label_3
_geom_angle
N2 Co1 N4 179.5(5)
N2 Co1 N3 89.9(4)
N4 Co1 N3 90.4(4)
N2 Co1 N1 91.3(4)
N4 Co1 N1 88.4(5)
N3 Co1 N1 177.9(5)
N2 Co1 N5 86.8(4)
N4 Co1 N5 93.6(4)
N3 Co1 N5 89.5(4)
N1 Co1 N5 88.9(4)
N2 Co1 N6 95.5(4)
N4 Co1 N6 84.1(4)
N3 Co1 N6 90.7(4)
N1 Co1 N6 90.9(4)
N5 Co1 N6 177.7(5)
C26 O22 C27 110.3(11)
C36 O32 C37 118.0(13)
C46 O42 C47 116.3(12)
C55 O52 C57 109.8(12)
C62 O62 C63 112.7(13)
C72 O72 C73 115.7(11)
C4 N1 C1 109.7(12)
C4 N1 Co1 125.0(10)
C1 N1 Co1 125.3(9)
C6 N2 C9 102.4(11)
C6 N2 Co1 127.2(9)
C9 N2 Co1 130.1(9)
C14 N3 C11 105.6(11)
C14 N3 Co1 127.4(10)
C11 N3 Co1 126.9(9)
C19 N4 C16 104.5(11)
C19 N4 Co1 127.8(9)
C16 N4 Co1 127.4(9)
C61 N5 Co1 127.2(8)
C71 N6 Co1 123.0(8)
C20 C1 N1 126.2(13)
C20 C1 C2 126.9(14)
N1 C1 C2 106.5(13)
C3 C2 C1 106.6(13)
C2 C3 C4 109.2(13)
N1 C4 C3 107.8(14)
N1 C4 C5 126.3(14)
C3 C4 C5 125.3(13)
C4 C5 C6 122.1(12)
C4 C5 C21 122.5(13)
C6 C5 C21 115.0(14)
C7 C6 N2 110.2(13)
C7 C6 C5 127.2(12)
N2 C6 C5 122.5(13)
C8 C7 C6 109.1(13)
C7 C8 C9 108.4(14)
C10 C9 C8 129.3(13)
C10 C9 N2 120.5(12)
C8 C9 N2 109.8(12)
C11 C10 C9 125.2(12)
C11 C10 C31 117.3(12)
C9 C10 C31 116.6(12)
C10 C11 C12 125.5(13)
C10 C11 N3 124.2(12)
C12 C11 N3 109.6(12)
C13 C12 C11 108.1(13)
C12 C13 C14 107.1(13)
N3 C14 C15 125.4(12)
N3 C14 C13 109.6(13)
C15 C14 C13 124.4(12)
C14 C15 C16 122.2(11)
C14 C15 C41 114.4(12)
C16 C15 C41 122.7(12)
N4 C16 C17 109.4(12)
N4 C16 C15 124.7(12)
C17 C16 C15 125.5(12)
C18 C17 C16 108.1(12)
C17 C18 C19 107.4(12)
C20 C19 C18 126.8(12)
C20 C19 N4 122.8(12)
C18 C19 N4 110.3(11)
C1 C20 C19 123.5(13)
C1 C20 C51 117.9(12)
C19 C20 C51 117.9(12)
C5 C21 C25 120.7(11)
C5 C21 C22 123.8(13)
C25 C21 C22 60.4(9)
C24 C22 C23 117.3(14)
C24 C22 C21 111.9(14)
C23 C22 C21 124.3(11)
C24 C22 C25 110.5(14)
C23 C22 C25 120.3(12)
C21 C22 C25 59.3(9)
C26 C25 C21 119.7(11)
C26 C25 C22 119.3(14)
C21 C25 C22 60.3(9)
O21 C26 O22 125.8(13)
O21 C26 C25 125.9(14)
O22 C26 C25 108.2(12)
C10 C31 C32 124.9(13)
C10 C31 C35 127.1(11)
C32 C31 C35 61.7(9)
C34 C32 C33 114.2(13)
C34 C32 C31 114.8(12)
C33 C32 C31 122.3(12)
C34 C32 C35 114.7(12)
C33 C32 C35 119.7(12)
C31 C32 C35 60.9(9)
C36 C35 C31 122.9(12)
C36 C35 C32 122.3(13)
C31 C35 C32 57.4(8)
O31 C36 O32 125.3(15)
O31 C36 C35 125.9(16)
O32 C36 C35 108.9(14)
C15 C41 C42 125.8(12)
C15 C41 C45 126.0(12)
C42 C41 C45 60.8(8)
C41 C42 C44 116.3(12)
C41 C42 C45 62.3(9)
C44 C42 C45 114.5(12)
C41 C42 C43 120.5(11)
C44 C42 C43 112.7(12)
C45 C42 C43 121.9(12)
C46 C45 C42 120.1(12)
C46 C45 C41 120.8(11)
C42 C45 C41 57.0(9)
O41 C46 O42 124.4(15)
O41 C46 C45 128.5(16)
O42 C46 C45 107.1(12)
C20 C51 C52 125.4(12)
C20 C51 C56 119.9(11)
C52 C51 C56 59.7(8)
C53 C52 C54 114.4(12)
C53 C52 C51 120.8(13)
C54 C52 C51 116.8(12)
C53 C52 C56 117.8(13)
C54 C52 C56 115.5(14)
C51 C52 C56 61.2(8)
O51 C55 O52 125.7(14)
O51 C55 C56 125.0(14)
O52 C55 C56 109.2(13)
C55 C56 C52 122.5(13)
C55 C56 C51 122.3(13)
C52 C56 C51 59.1(8)
N5 C61 C64 111.4(10)
N5 C61 C62 111.5(10)
C64 C61 C62 111.3(10)
O61 C62 O62 128.1(16)
O61 C62 C61 121.2(14)
O62 C62 C61 110.3(14)
O63 C64 C65 113.8(11)
O63 C64 C61 103.3(10)
C65 C64 C61 113.6(12)
N6 C71 C72 109.5(11)
N6 C71 C74 107.4(11)
C72 C71 C74 109.9(10)
O71 C72 O72 124.5(14)
O71 C72 C71 125.3(16)
O72 C72 C71 110.2(13)
O73 C74 C75 113.5(11)
O73 C74 C71 104.6(10)
C75 C74 C71 111.7(11)
N101 Co2 N102 88.95(6)
N101 Co2 N103 179.41(9)
N102 Co2 N103 91.49(6)
N101 Co2 N104 90.47(6)
N102 Co2 N104 179.21(10)
N103 Co2 N104 89.09(6)
N101 Co2 N105 88.8(3)
N102 Co2 N105 85.8(3)
N103 Co2 N105 90.9(3)
N104 Co2 N105 94.8(3)
N101 Co2 N106 90.0(3)
N102 Co2 N106 92.4(3)
N103 Co2 N106 90.4(3)
N104 Co2 N106 87.1(3)
N105 Co2 N106 177.8(4)
C126 O122 C127 113.8(9)
C136 O132 C137 115.6(9)
C146 O142 C147 113.6(9)
C156 O152 C157 112.4(9)
C162 O161 C163 114.6(9)
C172 O172 C173 117.3(11)
C101 N101 C104 104.2(8)
C101 N101 Co2 127.4(5)
C104 N101 Co2 128.3(6)
C106 N102 C109 107.9(7)
C106 N102 Co2 125.8(5)
C109 N102 Co2 125.6(5)
C114 N103 C111 103.3(7)
C114 N103 Co2 129.3(5)
C111 N103 Co2 127.3(5)
C119 N104 C116 105.2(8)
C119 N104 Co2 127.1(6)
C116 N104 Co2 127.3(5)
C161 N105 Co2 124.9(8)
C171 N106 Co2 126.9(8)
N101 C101 C120 124.7(10)
N101 C101 C102 111.0(11)
C120 C101 C102 124.0(12)
C103 C102 C101 107.2(12)
C102 C103 C104 105.8(12)
N101 C104 C105 123.2(11)
N101 C104 C103 111.8(11)
C105 C104 C103 124.2(12)
C106 C105 C104 121.5(11)
C106 C105 C121 120.0(11)
C104 C105 C121 118.4(11)
N102 C106 C105 126.3(11)
N102 C106 C107 109.4(10)
C105 C106 C107 123.8(12)
C108 C107 C106 106.8(12)
C107 C108 C109 108.8(11)
C110 C109 N102 126.4(11)
C110 C109 C108 126.8(11)
N102 C109 C108 106.6(10)
C109 C110 C111 123.6(11)
C109 C110 C131 120.7(12)
C111 C110 C131 113.8(11)
C112 C111 C110 124.9(11)
C112 C111 N103 112.2(11)
C110 C111 N103 122.9(10)
C113 C112 C111 103.8(12)
C112 C113 C114 111.0(13)
N103 C114 C113 109.5(11)
N103 C114 C115 123.1(11)
C113 C114 C115 126.6(12)
C116 C115 C114 123.7(12)
C116 C115 C141 118.4(12)
C114 C115 C141 117.0(11)
N104 C116 C115 125.0(11)
N104 C116 C117 109.2(11)
C115 C116 C117 125.3(12)
C118 C117 C116 107.1(13)
C117 C118 C119 106.2(12)
N104 C119 C118 112.3(11)
N104 C119 C120 123.4(11)
C118 C119 C120 124.2(12)
C101 C120 C119 121.2(12)
C101 C120 C151 123.1(12)
C119 C120 C151 115.0(11)
C122 C121 C105 128.7(11)
C122 C121 C125 60.7(9)
C105 C121 C125 120.0(12)
C121 C122 C124 118.1(11)
C121 C122 C123 121.6(12)
C124 C122 C123 112.4(10)
C121 C122 C125 60.7(8)
C124 C122 C125 117.5(12)
C123 C122 C125 117.4(12)
C126 C125 C121 121.0(12)
C126 C125 C122 122.9(12)
C121 C125 C122 58.6(9)
O121 C126 O122 125.6(12)
O121 C126 C125 122.8(13)
O122 C126 C125 111.6(11)
C132 C131 C135 60.3(8)
C132 C131 C110 123.7(12)
C135 C131 C110 125.1(12)
C131 C132 C135 60.1(8)
C131 C132 C134 117.0(13)
C135 C132 C134 115.2(13)
C131 C132 C133 120.8(12)
C135 C132 C133 120.4(13)
C134 C132 C133 113.4(11)
C136 C135 C131 122.0(11)
C136 C135 C132 124.0(13)
C131 C135 C132 59.7(8)
O131 C136 O132 124.0(11)
O131 C136 C135 126.1(12)
O132 C136 C135 109.9(11)
C115 C141 C142 121.9(12)
C115 C141 C145 126.1(11)
C142 C141 C145 60.5(8)
C144 C142 C143 117.0(12)
C144 C142 C141 112.3(13)
C143 C142 C141 122.5(12)
C144 C142 C145 112.7(12)
C143 C142 C145 119.9(11)
C141 C142 C145 59.8(8)
C146 C145 C141 121.3(11)
C146 C145 C142 120.5(12)
C141 C145 C142 59.7(8)
O141 C146 O142 126.0(11)
O141 C146 C145 125.9(12)
O142 C146 C145 107.9(11)
C120 C151 C152 124.6(11)
C120 C151 C155 118.5(10)
C152 C151 C155 60.1(9)
C154 C152 C151 116.4(12)
C154 C152 C155 115.3(12)
C151 C152 C155 61.2(9)
C154 C152 C153 114.4(12)
C151 C152 C153 122.3(12)
C155 C152 C153 116.7(11)
C156 C155 C152 121.9(11)
C156 C155 C151 120.1(11)
C152 C155 C151 58.7(8)
O151 C156 O152 127.3(11)
O151 C156 C155 124.8(11)
O152 C156 C155 107.7(11)
N105 C161 C164 109.9(10)
N105 C161 C162 108.1(10)
C164 C161 C162 109.7(10)
O162 C162 O161 126.0(11)
O162 C162 C161 122.9(12)
O161 C162 C161 110.9(11)
O163 C164 C161 104.6(9)
O163 C164 C165 110.9(11)
C161 C164 C165 114.1(12)
C174 C171 N106 110.8(10)
C174 C171 C172 110.9(11)
N106 C171 C172 111.5(10)
O171 C172 O172 122.9(13)
O171 C172 C171 124.7(14)
O172 C172 C171 111.9(12)
O173 C174 C171 106.7(10)
O173 C174 C175 110.7(10)
C171 C174 C175 110.5(11)
Cl11 C201 Cl12 115.1(14)
Cl11 C201 Cl13 112.0(14)
Cl12 C201 Cl13 114.1(14)
Cl23 C202 Cl22 109.8(15)
Cl23 C202 Cl21 110.1(10)
Cl22 C202 Cl21 108.9(14)

loop_
_geom_bond_atom_site_label_1
_geom_bond_atom_site_label_2
_geom_bond_distance
Co1 N2 1.915(11)
Co1 N4 1.942(11)
Co1 N3 1.966(11)
Co1 N1 1.984(10)
Co1 N5 1.992(9)
Co1 N6 1.995(9)
O21 C26 1.200(15)
O22 C26 1.327(15)
O22 C27 1.441(14)
O31 C36 1.202(17)
O32 C36 1.349(17)
O32 C37 1.456(16)
O41 C46 1.167(15)
O42 C46 1.364(17)
O42 C47 1.434(16)
O51 C55 1.192(16)
O52 C55 1.328(16)
O52 C57 1.497(16)
O61 C62 1.171(16)
O62 C62 1.333(16)
O62 C63 1.437(15)
O63 C64 1.421(14)
O71 C72 1.207(16)
O72 C72 1.365(17)
O72 C73 1.468(14)
O73 C74 1.400(14)
N1 C4 1.355(16)
N1 C1 1.381(17)
N2 C6 1.426(15)
N2 C9 1.447(17)
N3 C14 1.366(15)
N3 C11 1.412(16)
N4 C19 1.400(15)
N4 C16 1.402(14)
N5 C61 1.474(14)
N6 C71 1.498(15)
C1 C20 1.342(18)
C1 C2 1.455(17)
C2 C3 1.355(19)
C3 C4 1.410(18)
C4 C5 1.41(2)
C5 C6 1.436(19)
C5 C21 1.483(17)
C6 C7 1.418(19)
C7 C8 1.325(17)
C8 C9 1.421(17)
C9 C10 1.414(17)
C10 C11 1.387(17)
C10 C31 1.511(18)
C11 C12 1.395(16)
C12 C13 1.358(19)
C13 C14 1.434(17)
C14 C15 1.405(17)
C15 C16 1.404(16)
C15 C41 1.468(16)
C16 C17 1.404(17)
C17 C18 1.358(16)
C18 C19 1.397(17)
C19 C20 1.388(16)
C20 C51 1.468(17)
C21 C25 1.547(18)
C21 C22 1.56(2)
C22 C24 1.537(18)
C22 C23 1.55(2)
C22 C25 1.56(2)
C25 C26 1.494(18)
C31 C32 1.523(18)
C31 C35 1.579(18)
C32 C34 1.512(18)
C32 C33 1.522(18)
C32 C35 1.591(19)
C35 C36 1.465(18)
C41 C42 1.485(17)
C41 C45 1.568(19)
C42 C44 1.500(17)
C42 C45 1.547(19)
C42 C43 1.549(19)
C45 C46 1.499(18)
C51 C52 1.521(16)
C51 C56 1.552(17)
C52 C53 1.476(18)
C52 C54 1.491(18)
C52 C56 1.530(18)
C55 C56 1.496(18)
C61 C64 1.524(16)
C61 C62 1.576(19)
C64 C65 1.457(17)
C71 C72 1.501(18)
C71 C74 1.581(17)
C74 C75 1.534(14)
Co2 N101 1.9158(15)
Co2 N102 1.9532(14)
Co2 N103 1.9643(15)
Co2 N104 1.9806(14)
Co2 N105 2.020(10)
Co2 N106 2.033(11)
O121 C126 1.192(14)
O122 C126 1.304(14)
O122 C127 1.447(16)
O131 C136 1.200(14)
O132 C136 1.356(14)
O132 C137 1.452(16)
O141 C146 1.203(15)
O142 C146 1.319(14)
O142 C147 1.494(14)
O151 C156 1.203(14)
O152 C156 1.334(14)
O152 C157 1.456(13)
O161 C162 1.346(14)
O161 C163 1.434(13)
O162 C162 1.215(15)
O163 C164 1.436(13)
O171 C172 1.210(15)
O172 C172 1.353(16)
O172 C173 1.459(14)
O173 C174 1.419(14)
N101 C101 1.394(13)
N101 C104 1.395(13)
N102 C106 1.366(12)
N102 C109 1.414(12)
N103 C114 1.367(13)
N103 C111 1.418(12)
N104 C119 1.364(13)
N104 C116 1.381(12)
N105 C161 1.489(14)
N106 C171 1.493(14)
C101 C120 1.419(17)
C101 C102 1.421(16)
C102 C103 1.393(18)
C103 C104 1.423(17)
C104 C105 1.396(17)
C105 C106 1.391(15)
C105 C121 1.494(15)
C106 C107 1.440(17)
C107 C108 1.367(16)
C108 C109 1.440(16)
C109 C110 1.372(16)
C110 C111 1.417(16)
C110 C131 1.526(16)
C111 C112 1.404(17)
C112 C113 1.344(17)
C113 C114 1.404(16)
C114 C115 1.415(17)
C115 C116 1.395(16)
C115 C141 1.545(17)
C116 C117 1.447(17)
C117 C118 1.362(17)
C118 C119 1.409(16)
C119 C120 1.454(17)
C120 C151 1.489(16)
C121 C122 1.487(16)
C121 C125 1.519(18)
C122 C124 1.503(17)
C122 C123 1.503(17)
C122 C125 1.520(18)
C125 C126 1.506(19)
C131 C132 1.500(17)
C131 C135 1.506(17)
C132 C135 1.510(17)
C132 C134 1.511(18)
C132 C133 1.535(19)
C135 C136 1.503(18)
C141 C142 1.557(19)
C141 C145 1.559(17)
C142 C144 1.526(17)
C142 C143 1.532(19)
C142 C145 1.570(18)
C145 C146 1.527(17)
C151 C152 1.520(19)
C151 C155 1.559(18)
C152 C154 1.493(17)
C152 C155 1.542(17)
C152 C153 1.547(18)
C155 C156 1.502(16)
C161 C164 1.517(17)
C161 C162 1.540(17)
C164 C165 1.525(17)
C171 C174 1.459(17)
C171 C172 1.528(17)
C174 C175 1.516(16)
C201 Cl11 1.64(2)
C201 Cl12 1.71(2)
C201 Cl13 1.77(2)
C202 Cl23 1.69(2)
C202 Cl22 1.71(2)
C202 Cl21 1.77(2)

loop_
_geom_hbond_atom_site_label_D
_geom_hbond_atom_site_label_H
_geom_hbond_atom_site_label_A
_geom_hbond_distance_DH
_geom_hbond_distance_HA
_geom_hbond_distance_DA
_geom_hbond_angle_DHA
_geom_hbond_site_symmetry_A
N5 H1N5 O21 0.92 2.31 3.071(13) 140.5 .
N6 H1N6 O51 0.92 2.52 3.260(15) 137.9 .
N105 H3N5 O121 0.92 2.36 3.106(10) 138.3 .
N106 H3N6 O151 0.92 2.22 3.035(11) 147.0 .
N105 H4N5 O163 0.92 2.27 2.741(10) 111.6 .
C23 H23B O62 0.98 2.40 3.265(18) 147.5 .
C171 H171 O131 1.00 2.44 3.330(12) 147.6 .
O163 H16O Cl1 0.84 2.33 3.124(5) 158.4 1_554
C165 H16D Cl1 0.98 2.74 3.499(16) 134.9 1_554
O73 H73O Cl2 0.84 2.20 3.036(11) 170.3 .
C175 H17D Cl2 0.98 2.81 3.546(15) 132.6 1_545
C61 H61 O41 1.00 2.50 3.347(15) 142.5 .
C202 H202 Cl1 1.00 2.33 3.33(2) 176.6 1_565
C71 H71 O31 1.00 2.62 3.447(18) 139.8 .
C161 H161 O141 1.00 2.57 3.438(12) 145.2 .
